data_7108277
loop_
_publ_author_name
'Jun Zhang'
'Xiaolong Su'
'Jun Fu'
'Xinke Qin'
'Meixin Zhao'
'Min Shi'

_publ_section_title
;
 Tailor-made synthesis of various backbone-substituted imidazolinium salts
 by triflic anhydride mediated intramolecular cyclisation
;
_journal_name_full Chem.Commun.
_journal_page_first 9192
_journal_paper_doi 10.1039/c2cc34952c
_journal_volume 48
_journal_year 2012
_chemical_absolute_configuration ad
_chemical_formula_sum 'C30 H35 F3 N2 O3 S'
_chemical_formula_weight 560.66
_chemical_name_systematic
;
?
;
_space_group_IT_number 19
_symmetry_cell_setting orthorhombic
_symmetry_space_group_name_Hall 'P 2ac 2ab'
_symmetry_space_group_name_H-M 'P 21 21 21'
_atom_sites_solution_hydrogens geom
_atom_sites_solution_primary direct
_atom_sites_solution_secondary difmap
_audit_creation_method SHELXL-97
_cell_angle_alpha 90.00
_cell_angle_beta 90.00
_cell_angle_gamma 90.00
_cell_formula_units_Z 4
_cell_length_a 11.5154(5)
_cell_length_b 14.5123(6)
_cell_length_c 17.4192(7)
_cell_measurement_temperature 296(2)
_cell_volume 2911.0(2)
_computing_structure_refinement 'SHELXL-97 (Sheldrick, 2008)'
_computing_structure_solution 'SHELXS-97 (Sheldrick, 2008)'
_diffrn_ambient_temperature 296(2)
_diffrn_measured_fraction_theta_full 1.000
_diffrn_measured_fraction_theta_max 1.000
_diffrn_radiation_monochromator graphite
_diffrn_radiation_source 'fine-focus sealed tube'
_diffrn_radiation_type MoK\a
_diffrn_radiation_wavelength 0.71073
_diffrn_reflns_av_R_equivalents 0.0840
_diffrn_reflns_av_sigmaI/netI 0.0480
_diffrn_reflns_limit_h_max 13
_diffrn_reflns_limit_h_min -12
_diffrn_reflns_limit_k_max 17
_diffrn_reflns_limit_k_min -17
_diffrn_reflns_limit_l_max 20
_diffrn_reflns_limit_l_min -20
_diffrn_reflns_number 34247
_diffrn_reflns_theta_full 25.01
_diffrn_reflns_theta_max 25.01
_diffrn_reflns_theta_min 1.83
_exptl_absorpt_coefficient_mu 0.164
_exptl_absorpt_correction_T_max 0.9806
_exptl_absorpt_correction_T_min 0.9435
_exptl_absorpt_correction_type multi-scan
_exptl_crystal_colour colorless
_exptl_crystal_density_diffrn 1.279
_exptl_crystal_density_method 'not measured'
_exptl_crystal_description block
_exptl_crystal_F_000 1184
_exptl_crystal_size_max 0.36
_exptl_crystal_size_mid 0.18
_exptl_crystal_size_min 0.12
_refine_diff_density_max 0.494
_refine_diff_density_min -0.347
_refine_diff_density_rms 0.060
_refine_ls_abs_structure_details 'Flack H D (1983), Acta Cryst. A39, 876-881'
_refine_ls_abs_structure_Flack 0.1(2)
_refine_ls_extinction_method none
_refine_ls_goodness_of_fit_ref 1.037
_refine_ls_hydrogen_treatment constr
_refine_ls_matrix_type full
_refine_ls_number_parameters 352
_refine_ls_number_reflns 5127
_refine_ls_number_restraints 0
_refine_ls_restrained_S_all 1.037
_refine_ls_R_factor_all 0.1271
_refine_ls_R_factor_gt 0.0797
_refine_ls_shift/su_max 0.000
_refine_ls_shift/su_mean 0.000
_refine_ls_structure_factor_coef Fsqd
_refine_ls_weighting_details 'calc w=1/[\s^2^(Fo^2^)+(0.1540P)^2^+1.1353P] where P=(Fo^2^+2Fc^2^)/3'
_refine_ls_weighting_scheme calc
_refine_ls_wR_factor_gt 0.2218
_refine_ls_wR_factor_ref 0.2624
_reflns_number_gt 3165
_reflns_number_total 5127
_reflns_threshold_expression >2sigma(I)
_cod_data_source_file c2cc34952c.txt
_cod_data_source_block z2
_cod_original_sg_symbol_H-M P2(1)2(1)2(1)
_cod_database_code 7108277

loop_
_symmetry_equiv_pos_as_xyz
'x, y, z'
'-x+1/2, -y, z+1/2'
'-x, y+1/2, -z+1/2'
'x+1/2, -y+1/2, -z'

loop_
_atom_site_label
_atom_site_type_symbol
_atom_site_fract_x
_atom_site_fract_y
_atom_site_fract_z
_atom_site_U_iso_or_equiv
_atom_site_adp_type
_atom_site_occupancy
_atom_site_symmetry_multiplicity
_atom_site_calc_flag
_atom_site_refinement_flags
S1 S 0.09358(17) 0.02964(13) 0.95999(12) 0.0869(6) Uani 1 1 d .
O1 O 0.1099(12) -0.0121(7) 0.8888(4) 0.246(7) Uani 1 1 d .
O2 O 0.1706(9) 0.0892(7) 0.9879(10) 0.267(8) Uani 1 1 d .
O3 O -0.0161(6) 0.0661(6) 0.9715(4) 0.146(3) Uani 1 1 d .
F1 F 0.0491(10) -0.1351(6) 1.0015(5) 0.211(4) Uani 1 1 d .
F2 F 0.2111(7) -0.1025(6) 1.0210(4) 0.183(3) Uani 1 1 d .
F3 F 0.0785(7) -0.0496(5) 1.0920(3) 0.156(3) Uani 1 1 d .
C30 C 0.1048(10) -0.0632(6) 1.0245(4) 0.102(3) Uani 1 1 d .
N1 N 0.5184(4) 0.1197(3) 0.9637(3) 0.0550(10) Uani 1 1 d .
N2 N 0.4522(4) 0.1940(3) 0.8636(2) 0.0539(11) Uani 1 1 d .
C1 C 0.5188(4) 0.0641(4) 1.0332(3) 0.0513(12) Uani 1 1 d .
C2 C 0.5254(5) 0.1086(4) 1.1040(3) 0.0565(13) Uani 1 1 d .
C3 C 0.5316(5) 0.0541(4) 1.1680(4) 0.0668(15) Uani 1 1 d .
H3A H 0.5354 0.0827 1.2157 0.080 Uiso 1 1 calc R
C4 C 0.5325(5) -0.0414(4) 1.1657(4) 0.0660(16) Uani 1 1 d .
C5 C 0.5217(6) -0.0814(4) 1.0943(4) 0.0681(16) Uani 1 1 d .
H5A H 0.5197 -0.1454 1.0912 0.082 Uiso 1 1 calc R
C6 C 0.5135(5) -0.0315(4) 1.0272(3) 0.0620(14) Uani 1 1 d .
C7 C 0.5257(7) 0.2130(4) 1.1125(4) 0.0783(18) Uani 1 1 d .
H7A H 0.5298 0.2288 1.1660 0.117 Uiso 1 1 calc R
H7B H 0.4557 0.2378 1.0909 0.117 Uiso 1 1 calc R
H7C H 0.5916 0.2382 1.0862 0.117 Uiso 1 1 calc R
C8 C 0.5415(7) -0.0976(5) 1.2379(4) 0.088(2) Uani 1 1 d .
H8A H 0.5422 -0.1620 1.2250 0.133 Uiso 1 1 calc R
H8B H 0.4760 -0.0848 1.2703 0.133 Uiso 1 1 calc R
H8C H 0.6118 -0.0821 1.2645 0.133 Uiso 1 1 calc R
C9 C 0.4927(7) -0.0809(5) 0.9526(4) 0.086(2) Uani 1 1 d .
H9A H 0.4935 -0.1462 0.9613 0.129 Uiso 1 1 calc R
H9B H 0.5528 -0.0650 0.9168 0.129 Uiso 1 1 calc R
H9C H 0.4187 -0.0630 0.9322 0.129 Uiso 1 1 calc R
C10 C 0.3721(4) 0.2254(4) 0.8060(3) 0.0495(12) Uani 1 1 d .
C11 C 0.3177(5) 0.1599(4) 0.7593(3) 0.0573(14) Uani 1 1 d .
C12 C 0.2481(6) 0.1924(5) 0.7006(4) 0.0727(17) Uani 1 1 d .
H12A H 0.2125 0.1500 0.6682 0.087 Uiso 1 1 calc R
C13 C 0.2296(6) 0.2840(5) 0.6884(4) 0.0749(17) Uani 1 1 d .
C14 C 0.2819(5) 0.3470(5) 0.7370(4) 0.0679(16) Uani 1 1 d .
H14A H 0.2680 0.4095 0.7296 0.082 Uiso 1 1 calc R
C15 C 0.3541(4) 0.3200(4) 0.7963(3) 0.0548(13) Uani 1 1 d .
C16 C 0.3348(7) 0.0568(4) 0.7690(4) 0.0759(18) Uani 1 1 d .
H16A H 0.2903 0.0247 0.7308 0.114 Uiso 1 1 calc R
H16B H 0.3092 0.0386 0.8192 0.114 Uiso 1 1 calc R
H16C H 0.4155 0.0421 0.7631 0.114 Uiso 1 1 calc R
C17 C 0.1550(8) 0.3158(7) 0.6218(5) 0.120(3) Uani 1 1 d .
H17A H 0.1264 0.2631 0.5944 0.180 Uiso 1 1 calc R
H17B H 0.2007 0.3532 0.5878 0.180 Uiso 1 1 calc R
H17C H 0.0908 0.3511 0.6409 0.180 Uiso 1 1 calc R
C18 C 0.4085(6) 0.3903(4) 0.8475(4) 0.0754(17) Uani 1 1 d .
H18A H 0.3861 0.4509 0.8310 0.113 Uiso 1 1 calc R
H18B H 0.4915 0.3846 0.8451 0.113 Uiso 1 1 calc R
H18C H 0.3830 0.3806 0.8993 0.113 Uiso 1 1 calc R
C19 C 0.6368(5) 0.2348(4) 0.7914(3) 0.0594(14) Uani 1 1 d .
C20 C 0.7158(6) 0.3080(4) 0.7883(4) 0.0759(18) Uani 1 1 d .
H20A H 0.7303 0.3440 0.8314 0.091 Uiso 1 1 calc R
C21 C 0.7716(7) 0.3255(6) 0.7200(7) 0.105(3) Uani 1 1 d .
H21A H 0.8243 0.3739 0.7177 0.125 Uiso 1 1 calc R
C22 C 0.7528(8) 0.2758(8) 0.6574(6) 0.102(3) Uani 1 1 d .
H22A H 0.7928 0.2889 0.6124 0.123 Uiso 1 1 calc R
C23 C 0.6748(7) 0.2058(7) 0.6593(4) 0.101(3) Uani 1 1 d .
H23A H 0.6615 0.1712 0.6152 0.121 Uiso 1 1 calc R
C24 C 0.6147(6) 0.1851(5) 0.7262(4) 0.0813(19) Uani 1 1 d .
H24A H 0.5599 0.1380 0.7267 0.098 Uiso 1 1 calc R
C25 C 0.6275(5) 0.1498(4) 0.9234(3) 0.0610(14) Uani 1 1 d .
C26 C 0.5780(5) 0.2196(5) 0.8671(4) 0.0759(18) Uani 1 1 d .
H26A H 0.5809 0.2791 0.8937 0.091 Uiso 1 1 calc R
C27 C 0.4266(5) 0.1424(3) 0.9239(3) 0.0536(13) Uani 1 1 d .
H27A H 0.3516 0.1242 0.9365 0.064 Uiso 1 1 calc R
C28 C 0.7218(7) 0.1845(9) 0.9750(6) 0.143(5) Uani 1 1 d .
H28A H 0.6942 0.2370 1.0031 0.215 Uiso 1 1 calc R
H28B H 0.7879 0.2019 0.9447 0.215 Uiso 1 1 calc R
H28C H 0.7437 0.1367 1.0103 0.215 Uiso 1 1 calc R
C29 C 0.6851(8) 0.0709(6) 0.8865(7) 0.135(4) Uani 1 1 d .
H29A H 0.7545 0.0915 0.8612 0.203 Uiso 1 1 calc R
H29B H 0.6336 0.0438 0.8495 0.203 Uiso 1 1 calc R
H29C H 0.7048 0.0259 0.9247 0.203 Uiso 1 1 calc R

loop_
_atom_site_aniso_label
_atom_site_aniso_U_11
_atom_site_aniso_U_22
_atom_site_aniso_U_33
_atom_site_aniso_U_23
_atom_site_aniso_U_13
_atom_site_aniso_U_12
S1 0.0754(11) 0.0856(11) 0.0998(14) 0.0105(10) 0.0287(10) 0.0077(10)
O1 0.413(18) 0.249(10) 0.078(4) 0.047(5) 0.085(7) 0.206(12)
O2 0.154(7) 0.167(8) 0.48(2) 0.087(11) -0.066(11) -0.061(7)
O3 0.108(4) 0.203(7) 0.125(5) 0.047(5) 0.041(4) 0.084(5)
F1 0.290(12) 0.147(5) 0.194(7) 0.029(5) -0.059(8) -0.060(7)
F2 0.185(7) 0.212(7) 0.153(5) 0.018(5) 0.009(5) 0.120(6)
F3 0.212(7) 0.183(5) 0.073(3) 0.009(3) 0.012(4) 0.074(5)
C30 0.136(7) 0.111(6) 0.061(5) -0.020(4) -0.009(5) 0.025(6)
N1 0.049(2) 0.063(2) 0.052(3) 0.005(2) 0.004(2) 0.000(2)
N2 0.049(2) 0.064(3) 0.049(3) 0.008(2) 0.001(2) 0.002(2)
C1 0.049(3) 0.058(3) 0.047(3) 0.007(2) 0.003(2) 0.000(2)
C2 0.053(3) 0.062(3) 0.055(3) -0.002(3) 0.001(3) 0.007(3)
C3 0.061(4) 0.085(4) 0.054(3) 0.002(3) 0.002(3) 0.006(3)
C4 0.059(3) 0.075(4) 0.065(4) 0.019(3) -0.004(3) 0.000(3)
C5 0.072(4) 0.056(3) 0.076(4) 0.008(3) 0.008(3) -0.005(3)
C6 0.062(3) 0.061(3) 0.063(4) 0.004(3) 0.000(3) -0.004(3)
C7 0.096(5) 0.068(4) 0.071(4) -0.005(3) -0.001(4) 0.004(3)
C8 0.091(5) 0.106(5) 0.068(4) 0.033(4) 0.003(4) 0.004(4)
C9 0.111(6) 0.078(4) 0.070(4) -0.006(3) -0.004(4) -0.016(4)
C10 0.040(3) 0.065(3) 0.044(3) 0.004(2) 0.006(2) -0.001(2)
C11 0.054(3) 0.062(3) 0.056(3) 0.001(3) 0.003(3) -0.005(3)
C12 0.076(4) 0.083(4) 0.059(4) -0.008(3) -0.003(3) -0.016(3)
C13 0.065(4) 0.082(4) 0.077(4) 0.008(4) -0.014(3) 0.003(3)
C14 0.058(3) 0.068(4) 0.077(4) 0.006(3) -0.011(3) -0.002(3)
C15 0.046(3) 0.060(3) 0.059(3) 0.007(3) -0.004(2) 0.002(2)
C16 0.091(5) 0.066(4) 0.071(4) 0.001(3) 0.007(3) -0.008(3)
C17 0.114(7) 0.117(6) 0.128(7) 0.029(6) -0.068(6) -0.002(5)
C18 0.084(4) 0.064(3) 0.079(4) -0.010(3) -0.010(4) -0.002(3)
C19 0.044(3) 0.072(3) 0.062(4) 0.020(3) 0.008(3) 0.010(3)
C20 0.064(4) 0.069(4) 0.095(5) 0.015(4) 0.006(3) 0.010(3)
C21 0.085(5) 0.078(5) 0.151(9) 0.051(6) 0.036(6) 0.004(4)
C22 0.078(5) 0.138(8) 0.091(6) 0.058(6) 0.025(5) 0.020(5)
C23 0.073(5) 0.166(8) 0.065(5) 0.003(5) 0.007(4) 0.001(5)
C24 0.062(4) 0.101(5) 0.081(5) 0.018(4) 0.012(3) -0.008(4)
C25 0.057(3) 0.072(3) 0.055(3) 0.014(3) 0.010(3) 0.001(3)
C26 0.045(3) 0.106(5) 0.076(4) 0.025(4) 0.013(3) 0.010(3)
C27 0.056(3) 0.053(3) 0.051(3) 0.004(2) 0.005(3) 0.003(2)
C28 0.054(4) 0.245(13) 0.131(7) 0.090(9) -0.012(5) -0.023(6)
C29 0.115(7) 0.108(6) 0.183(10) 0.057(6) 0.088(7) 0.049(5)

loop_
_atom_type_symbol
_atom_type_description
_atom_type_scat_dispersion_real
_atom_type_scat_dispersion_imag
_atom_type_scat_source
C C 0.0033 0.0016 'International Tables Vol C Tables 4.2.6.8 and 6.1.1.4'
H H 0.0000 0.0000 'International Tables Vol C Tables 4.2.6.8 and 6.1.1.4'
N N 0.0061 0.0033 'International Tables Vol C Tables 4.2.6.8 and 6.1.1.4'
O O 0.0106 0.0060 'International Tables Vol C Tables 4.2.6.8 and 6.1.1.4'
F F 0.0171 0.0103 'International Tables Vol C Tables 4.2.6.8 and 6.1.1.4'
S S 0.1246 0.1234 'International Tables Vol C Tables 4.2.6.8 and 6.1.1.4'

loop_
_geom_angle_atom_site_label_1
_geom_angle_atom_site_label_2
_geom_angle_atom_site_label_3
_geom_angle
O2 S1 O3 107.9(7)
O2 S1 O1 121.2(9)
O3 S1 O1 114.8(7)
O2 S1 C30 102.4(7)
O3 S1 C30 105.5(5)
O1 S1 C30 103.0(5)
F3 C30 F1 107.8(10)
F3 C30 F2 109.5(8)
F1 C30 F2 95.5(8)
F3 C30 S1 118.0(7)
F1 C30 S1 112.6(6)
F2 C30 S1 111.1(7)
C27 N1 C1 125.7(4)
C27 N1 C25 110.8(4)
C1 N1 C25 123.1(4)
C27 N2 C10 126.2(4)
C27 N2 C26 108.8(5)
C10 N2 C26 124.9(4)
C6 C1 C2 122.0(5)
C6 C1 N1 119.4(5)
C2 C1 N1 118.6(4)
C3 C2 C1 117.1(5)
C3 C2 C7 119.6(5)
C1 C2 C7 123.2(5)
C2 C3 C4 123.6(6)
C2 C3 H3A 118.2
C4 C3 H3A 118.2
C5 C4 C3 116.5(5)
C5 C4 C8 122.2(6)
C3 C4 C8 121.3(6)
C6 C5 C4 123.3(5)
C6 C5 H5A 118.3
C4 C5 H5A 118.3
C5 C6 C1 117.2(5)
C5 C6 C9 119.5(5)
C1 C6 C9 123.1(5)
C2 C7 H7A 109.5
C2 C7 H7B 109.5
H7A C7 H7B 109.5
C2 C7 H7C 109.5
H7A C7 H7C 109.5
H7B C7 H7C 109.5
C4 C8 H8A 109.5
C4 C8 H8B 109.5
H8A C8 H8B 109.5
C4 C8 H8C 109.5
H8A C8 H8C 109.5
H8B C8 H8C 109.5
C6 C9 H9A 109.5
C6 C9 H9B 109.5
H9A C9 H9B 109.5
C6 C9 H9C 109.5
H9A C9 H9C 109.5
H9B C9 H9C 109.5
C11 C10 C15 122.0(5)
C11 C10 N2 118.5(5)
C15 C10 N2 119.4(5)
C12 C11 C10 117.3(5)
C12 C11 C16 119.5(5)
C10 C11 C16 123.2(5)
C13 C12 C11 122.6(6)
C13 C12 H12A 118.7
C11 C12 H12A 118.7
C12 C13 C14 118.7(6)
C12 C13 C17 120.3(7)
C14 C13 C17 121.0(6)
C15 C14 C13 122.1(6)
C15 C14 H14A 118.9
C13 C14 H14A 118.9
C14 C15 C10 117.2(5)
C14 C15 C18 120.4(5)
C10 C15 C18 122.4(5)
C11 C16 H16A 109.5
C11 C16 H16B 109.5
H16A C16 H16B 109.5
C11 C16 H16C 109.5
H16A C16 H16C 109.5
H16B C16 H16C 109.5
C13 C17 H17A 109.5
C13 C17 H17B 109.5
H17A C17 H17B 109.5
C13 C17 H17C 109.5
H17A C17 H17C 109.5
H17B C17 H17C 109.5
C15 C18 H18A 109.5
C15 C18 H18B 109.5
H18A C18 H18B 109.5
C15 C18 H18C 109.5
H18A C18 H18C 109.5
H18B C18 H18C 109.5
C24 C19 C20 119.2(6)
C24 C19 C26 124.7(6)
C20 C19 C26 116.1(6)
C21 C20 C19 118.5(8)
C21 C20 H20A 120.8
C19 C20 H20A 120.8
C22 C21 C20 122.4(8)
C22 C21 H21A 118.8
C20 C21 H21A 118.8
C21 C22 C23 119.8(8)
C21 C22 H22A 120.1
C23 C22 H22A 120.1
C22 C23 C24 120.8(8)
C22 C23 H23A 119.6
C24 C23 H23A 119.6
C19 C24 C23 119.3(7)
C19 C24 H24A 120.3
C23 C24 H24A 120.3
C29 C25 C28 101.4(7)
C29 C25 N1 110.8(5)
C28 C25 N1 115.0(5)
C29 C25 C26 114.0(6)
C28 C25 C26 115.8(6)
N1 C25 C26 100.4(4)
N2 C26 C19 115.9(5)
N2 C26 C25 103.0(5)
C19 C26 C25 119.7(5)
N2 C26 H26A 105.7
C19 C26 H26A 105.7
C25 C26 H26A 105.7
N1 C27 N2 112.6(5)
N1 C27 H27A 123.7
N2 C27 H27A 123.7
C25 C28 H28A 109.5
C25 C28 H28B 109.5
H28A C28 H28B 109.5
C25 C28 H28C 109.5
H28A C28 H28C 109.5
H28B C28 H28C 109.5
C25 C29 H29A 109.5
C25 C29 H29B 109.5
H29A C29 H29B 109.5
C25 C29 H29C 109.5
H29A C29 H29C 109.5
H29B C29 H29C 109.5

loop_
_geom_bond_atom_site_label_1
_geom_bond_atom_site_label_2
_geom_bond_distance
S1 O2 1.330(11)
S1 O3 1.385(6)
S1 O1 1.394(8)
S1 C30 1.760(9)
F1 C30 1.288(11)
F2 C30 1.352(11)
F3 C30 1.230(8)
N1 C27 1.306(7)
N1 C1 1.456(7)
N1 C25 1.505(7)
N2 C27 1.323(6)
N2 C10 1.437(6)
N2 C26 1.497(8)
C1 C6 1.392(8)
C1 C2 1.393(7)
C2 C3 1.370(8)
C2 C7 1.523(8)
C3 C4 1.386(9)
C3 H3A 0.9300
C4 C5 1.379(9)
C4 C8 1.503(8)
C5 C6 1.378(8)
C5 H5A 0.9300
C6 C9 1.504(8)
C7 H7A 0.9600
C7 H7B 0.9600
C7 H7C 0.9600
C8 H8A 0.9600
C8 H8B 0.9600
C8 H8C 0.9600
C9 H9A 0.9600
C9 H9B 0.9600
C9 H9C 0.9600
C10 C11 1.398(7)
C10 C15 1.399(7)
C11 C12 1.382(8)
C11 C16 1.518(9)
C12 C13 1.364(9)
C12 H12A 0.9300
C13 C14 1.384(9)
C13 C17 1.515(10)
C14 C15 1.382(8)
C14 H14A 0.9300
C15 C18 1.493(8)
C16 H16A 0.9600
C16 H16B 0.9600
C16 H16C 0.9600
C17 H17A 0.9600
C17 H17B 0.9600
C17 H17C 0.9600
C18 H18A 0.9600
C18 H18B 0.9600
C18 H18C 0.9600
C19 C24 1.370(9)
C19 C20 1.401(9)
C19 C26 1.499(8)
C20 C21 1.376(11)
C20 H20A 0.9300
C21 C22 1.325(13)
C21 H21A 0.9300
C22 C23 1.356(12)
C22 H22A 0.9300
C23 C24 1.388(10)
C23 H23A 0.9300
C24 H24A 0.9300
C25 C29 1.471(10)
C25 C28 1.496(11)
C25 C26 1.520(8)
C26 H26A 0.9800
C27 H27A 0.9300
C28 H28A 0.9600
C28 H28B 0.9600
C28 H28C 0.9600
C29 H29A 0.9600
C29 H29B 0.9600
C29 H29C 0.9600

loop_
_geom_torsion_atom_site_label_1
_geom_torsion_atom_site_label_2
_geom_torsion_atom_site_label_3
_geom_torsion_atom_site_label_4
_geom_torsion
O2 S1 C30 F3 63.0(12)
O3 S1 C30 F3 -49.7(10)
O1 S1 C30 F3 -170.4(10)
O2 S1 C30 F1 -170.4(10)
O3 S1 C30 F1 76.9(9)
O1 S1 C30 F1 -43.8(11)
O2 S1 C30 F2 -64.6(10)
O3 S1 C30 F2 -177.3(7)
O1 S1 C30 F2 62.0(10)
C27 N1 C1 C6 81.0(7)
C25 N1 C1 C6 -91.7(6)
C27 N1 C1 C2 -99.5(6)
C25 N1 C1 C2 87.8(6)
C6 C1 C2 C3 2.7(8)
N1 C1 C2 C3 -176.7(5)
C6 C1 C2 C7 -177.1(6)
N1 C1 C2 C7 3.4(8)
C1 C2 C3 C4 0.5(9)
C7 C2 C3 C4 -179.6(6)
C2 C3 C4 C5 -2.8(9)
C2 C3 C4 C8 179.0(6)
C3 C4 C5 C6 1.9(10)
C8 C4 C5 C6 -179.9(6)
C4 C5 C6 C1 1.1(9)
C4 C5 C6 C9 -175.3(6)
C2 C1 C6 C5 -3.5(9)
N1 C1 C6 C5 175.9(5)
C2 C1 C6 C9 172.8(6)
N1 C1 C6 C9 -7.7(9)
C27 N2 C10 C11 -64.5(7)
C26 N2 C10 C11 119.2(6)
C27 N2 C10 C15 117.9(6)
C26 N2 C10 C15 -58.3(7)
C15 C10 C11 C12 2.4(8)
N2 C10 C11 C12 -175.1(5)
C15 C10 C11 C16 -179.5(5)
N2 C10 C11 C16 3.1(8)
C10 C11 C12 C13 -1.4(9)
C16 C11 C12 C13 -179.6(7)
C11 C12 C13 C14 -0.5(11)
C11 C12 C13 C17 178.3(7)
C12 C13 C14 C15 1.5(10)
C17 C13 C14 C15 -177.3(7)
C13 C14 C15 C10 -0.5(9)
C13 C14 C15 C18 -179.9(7)
C11 C10 C15 C14 -1.5(8)
N2 C10 C15 C14 176.0(5)
C11 C10 C15 C18 177.9(5)
N2 C10 C15 C18 -4.7(8)
C24 C19 C20 C21 -2.2(9)
C26 C19 C20 C21 -179.5(6)
C19 C20 C21 C22 0.2(11)
C20 C21 C22 C23 1.0(13)
C21 C22 C23 C24 -0.3(13)
C20 C19 C24 C23 2.8(10)
C26 C19 C24 C23 179.9(7)
C22 C23 C24 C19 -1.6(12)
C27 N1 C25 C29 -103.4(7)
C1 N1 C25 C29 70.3(8)
C27 N1 C25 C28 142.4(7)
C1 N1 C25 C28 -43.9(8)
C27 N1 C25 C26 17.4(6)
C1 N1 C25 C26 -168.9(5)
C27 N2 C26 C19 150.5(5)
C10 N2 C26 C19 -32.7(9)
C27 N2 C26 C25 17.9(6)
C10 N2 C26 C25 -165.4(5)
C24 C19 C26 N2 -36.7(9)
C20 C19 C26 N2 140.5(6)
C24 C19 C26 C25 87.8(8)
C20 C19 C26 C25 -95.1(7)
C29 C25 C26 N2 98.7(7)
C28 C25 C26 N2 -144.3(6)
N1 C25 C26 N2 -19.8(6)
C29 C25 C26 C19 -31.8(9)
C28 C25 C26 C19 85.3(8)
N1 C25 C26 C19 -150.2(6)
C1 N1 C27 N2 179.6(4)
C25 N1 C27 N2 -6.9(6)
C10 N2 C27 N1 175.9(5)
C26 N2 C27 N1 -7.3(6)
